data_2222162
loop_
_publ_author_name
'Ismail, Nor Hadiani'
'Osman, Che Puteh'
'Ahmad, Rohaya'
'Awang, Khalijah'
'Ng, Seik Weng'

_publ_section_title
;
 1,3-Dihydroxy-2-methoxymethyl-9,10-anthraquinone from <i>Rennellia
 elliptica</i> Korth.
;
_journal_coeditor_code TK2447
_journal_issue 6
_journal_name_full 'Acta Crystallographica Section E'
_journal_page_first o1433
_journal_page_last o1434
_journal_paper_doi 10.1107/S1600536809017607
_journal_volume 65
_journal_year 2009
_chemical_formula_iupac 'C16 H12 O5'
_chemical_formula_moiety 'C16 H12 O5'
_chemical_formula_sum 'C16 H12 O5'
_chemical_formula_weight 284.26
_chemical_name_systematic
;
1,3-Dihydroxy-2-methoxymethyl-9,10-anthraquinone
;
_space_group_IT_number 14
_symmetry_cell_setting monoclinic
_symmetry_space_group_name_Hall '-P 2yn'
_symmetry_space_group_name_H-M 'P 1 21/n 1'
_atom_sites_solution_hydrogens geom
_atom_sites_solution_primary direct
_atom_sites_solution_secondary difmap
_audit_creation_method SHELXL-97
_cell_angle_alpha 90
_cell_angle_beta 107.654(2)
_cell_angle_gamma 90
_cell_formula_units_Z 4
_cell_length_a 4.67250(10)
_cell_length_b 39.6850(10)
_cell_length_c 6.9869(2)
_cell_measurement_reflns_used 1810
_cell_measurement_temperature 100(2)
_cell_measurement_theta_max 27.9
_cell_measurement_theta_min 3.1
_cell_volume 1234.55(6)
_computing_cell_refinement 'SAINT (Bruker, 2008)'
_computing_data_collection 'APEX2 (Bruker, 2008)'
_computing_data_reduction 'SAINT (Bruker, 2008)'
_computing_molecular_graphics 'X-SEED (Barbour, 20010)'
_computing_publication_material 'publCIF (Westrip, 2009)'
_computing_structure_refinement 'SHELXL97 (Sheldrick, 2008)'
_computing_structure_solution 'SHELXS97 (Sheldrick, 2008)'
_diffrn_ambient_temperature 100(2)
_diffrn_measured_fraction_theta_full 1.000
_diffrn_measured_fraction_theta_max 1.000
_diffrn_measurement_device_type 'Bruker SMART APEX'
_diffrn_measurement_method \w
_diffrn_radiation_monochromator graphite
_diffrn_radiation_source 'fine-focus sealed tube'
_diffrn_radiation_type MoK\a
_diffrn_radiation_wavelength 0.71073
_diffrn_reflns_av_R_equivalents 0.041
_diffrn_reflns_av_sigmaI/netI 0.043
_diffrn_reflns_limit_h_max 6
_diffrn_reflns_limit_h_min -5
_diffrn_reflns_limit_k_max 51
_diffrn_reflns_limit_k_min -51
_diffrn_reflns_limit_l_max 8
_diffrn_reflns_limit_l_min -9
_diffrn_reflns_number 10046
_diffrn_reflns_theta_full 27.5
_diffrn_reflns_theta_max 27.5
_diffrn_reflns_theta_min 1.0
_diffrn_standards_decay_% 0
_diffrn_standards_interval_count 0
_diffrn_standards_interval_time 0
_diffrn_standards_number 0
_exptl_absorpt_coefficient_mu 0.115
_exptl_absorpt_correction_type none
_exptl_crystal_colour Yellow
_exptl_crystal_density_diffrn 1.529
_exptl_crystal_density_method 'not measured'
_exptl_crystal_description Plate
_exptl_crystal_F_000 592
_exptl_crystal_size_max 0.30
_exptl_crystal_size_mid 0.07
_exptl_crystal_size_min 0.02
_refine_diff_density_max 0.43
_refine_diff_density_min -0.46
_refine_ls_extinction_method none
_refine_ls_goodness_of_fit_ref 1.01
_refine_ls_hydrogen_treatment mixed
_refine_ls_matrix_type full
_refine_ls_number_parameters 201
_refine_ls_number_reflns 2825
_refine_ls_number_restraints 4
_refine_ls_restrained_S_all 1.01
_refine_ls_R_factor_all 0.090
_refine_ls_R_factor_gt 0.054
_refine_ls_shift/su_max 0.001
_refine_ls_shift/su_mean 0.001
_refine_ls_structure_factor_coef Fsqd
_refine_ls_weighting_details 'calc w=1/[\s^2^(Fo^2^)+(0.0691P)^2^+1.3159P] where P=(Fo^2^+2Fc^2^)/3'
_refine_ls_weighting_scheme calc
_refine_ls_wR_factor_gt 0.132
_refine_ls_wR_factor_ref 0.156
_reflns_number_gt 1888
_reflns_number_total 2825
_reflns_threshold_expression I>2\s(I)
_cod_data_source_file tk2447.cif
_cod_data_source_block I
_cod_depositor_comments
;
The following automatic conversions were performed:
'_symmetry_cell_setting' value 'Monoclinic' changed to 'monoclinic'
according to '/home/saulius/struct/CIF-dictionaries/cif_core.dic'
dictionary named 'cif_core.dic' version 2.4.1 from
2010-06-29.

'_exptl_absorpt_correction_type' value 'None' changed to
'none' according to '/home/saulius/struct/CIF-dictionaries/cif_core.dic'
dictionary named 'cif_core.dic' version 2.4.1 from 2010-06-29.

Automatic conversion script
Id: cif_fix_enum 1527 2010-12-29 10:47:43Z saulius 

The following automatic conversions were performed:

'_symmetry_cell_setting' value 'Monoclinic' changed to 'monoclinic'
according to /home/saulius/struct/CIF-dictionaries/cif_core.dic
dictionary named 'cif_core.dic' version 2.4.1 from
2010-06-29.

'_exptl_absorpt_correction_type' value 'None' changed to
'none' according to
/home/saulius/struct/CIF-dictionaries/cif_core.dic dictionary named
'cif_core.dic' version 2.4.1 from 2010-06-29.

Automatic conversion script
Id: cif_fix_values 1715 2011-07-08 13:25:40Z adriana 
;
_cod_original_sg_symbol_H-M 'P 21/n'
_cod_database_code 2222162
_cod_database_fobs_code 2222162

loop_
_symmetry_equiv_pos_as_xyz
'x, y, z'
'-x+1/2, y+1/2, -z+1/2'
'-x, -y, -z'
'x-1/2, -y-1/2, z-1/2'

loop_
_atom_site_type_symbol
_atom_site_label
_atom_site_fract_x
_atom_site_fract_y
_atom_site_fract_z
_atom_site_U_iso_or_equiv
_atom_site_adp_type
_atom_site_calc_flag
_atom_site_refinement_flags
_atom_site_occupancy
_atom_site_disorder_assembly
_atom_site_disorder_group
O O1 0.5327(4) 0.35893(4) 0.3196(2) 0.0173(4) Uani d D 1 . .
H H1o 0.476(7) 0.3392(4) 0.338(5) 0.039(9) Uiso d D 1 . .
O O2 0.2892(4) 0.31121(4) 0.4610(3) 0.0200(4) Uani d . 1 . .
O O3 0.0049(4) 0.39767(4) 0.9709(2) 0.0189(4) Uani d . 1 . .
O O4 0.5244(4) 0.46858(4) 0.5956(3) 0.0202(4) Uani d D 1 . .
H H4o 0.601(8) 0.4724(9) 0.503(4) 0.051(11) Uiso d D 1 . .
O O5 0.777(3) 0.45857(15) 0.3246(15) 0.027(2) Uani d PD 0.50 A 1
O O5' 0.694(3) 0.46028(15) 0.2862(15) 0.027(2) Uani d PD 0.50 A 2
C C1 0.4569(5) 0.43535(6) 0.5813(3) 0.0144(5) Uani d . 1 . .
C C2 0.3075(5) 0.42345(6) 0.7145(3) 0.0137(5) Uani d . 1 . .
H H2 0.2585 0.4386 0.8052 0.016 Uiso calc R 1 . .
C C3 0.2318(5) 0.38992(6) 0.7142(3) 0.0129(5) Uani d . 1 . .
C C4 0.0737(5) 0.37804(6) 0.8575(3) 0.0135(5) Uani d . 1 . .
C C5 0.0051(5) 0.34142(6) 0.8590(3) 0.0139(5) Uani d . 1 . .
C C6 -0.1291(5) 0.32923(6) 0.9985(4) 0.0183(5) Uani d . 1 . .
H H6 -0.1774 0.3443 1.0900 0.022 Uiso calc R 1 . .
C C7 -0.1917(6) 0.29523(6) 1.0034(4) 0.0217(5) Uani d . 1 . .
H H7 -0.2798 0.2869 1.1001 0.026 Uiso calc R 1 . .
C C8 -0.1268(6) 0.27307(6) 0.8677(4) 0.0229(6) Uani d . 1 . .
H H8 -0.1728 0.2498 0.8707 0.028 Uiso calc R 1 . .
C C9 0.0054(6) 0.28509(6) 0.7283(4) 0.0203(5) Uani d . 1 . .
H H9 0.0490 0.2700 0.6352 0.024 Uiso calc R 1 . .
C C10 0.0745(5) 0.31922(6) 0.7240(3) 0.0146(5) Uani d . 1 . .
C C11 0.2280(5) 0.33153(6) 0.5794(3) 0.0141(5) Uani d . 1 . .
C C12 0.3044(5) 0.36698(6) 0.5816(3) 0.0132(5) Uani d . 1 . .
C C13 0.4545(5) 0.37961(6) 0.4486(3) 0.0129(5) Uani d . 1 . .
C C14 0.5296(5) 0.41375(6) 0.4458(3) 0.0131(5) Uani d . 1 A .
C C15 0.6804(5) 0.42442(6) 0.2919(3) 0.0153(5) Uani d D 1 . .
H H15A 0.8555 0.4097 0.3022 0.018 Uiso calc PR 0.50 A 1
H H15B 0.5378 0.4220 0.1551 0.018 Uiso calc PR 0.50 A 1
H H15C 0.8858 0.4149 0.3277 0.018 Uiso calc PR 0.50 A 2
H H15D 0.5654 0.4157 0.1578 0.018 Uiso calc PR 0.50 A 2
C C16 0.8677(6) 0.47240(6) 0.1631(4) 0.0221(6) Uani d D 1 . .
H H16A 0.9308 0.4958 0.1938 0.033 Uiso calc PR 0.50 A 1
H H16B 0.6989 0.4716 0.0390 0.033 Uiso calc PR 0.50 A 1
H H16C 1.0357 0.4592 0.1459 0.033 Uiso calc PR 0.50 A 1
H H16D 0.9262 0.4958 0.1984 0.033 Uiso calc PR 0.50 A 2
H H16E 0.7474 0.4711 0.0215 0.033 Uiso calc PR 0.50 A 2
H H16F 1.0482 0.4585 0.1853 0.033 Uiso calc PR 0.50 A 2

loop_
_atom_site_aniso_label
_atom_site_aniso_U_11
_atom_site_aniso_U_22
_atom_site_aniso_U_33
_atom_site_aniso_U_12
_atom_site_aniso_U_13
_atom_site_aniso_U_23
O1 0.0221(9) 0.0145(9) 0.0194(9) -0.0005(7) 0.0124(7) -0.0022(7)
O2 0.0264(9) 0.0162(8) 0.0209(9) -0.0008(7) 0.0122(8) -0.0020(7)
O3 0.0220(9) 0.0190(9) 0.0184(9) 0.0000(7) 0.0102(7) -0.0021(7)
O4 0.0303(10) 0.0136(8) 0.0205(9) -0.0041(7) 0.0134(8) -0.0010(7)
O5 0.036(6) 0.0142(10) 0.043(3) 0.0027(18) 0.033(4) 0.0050(14)
O5' 0.036(6) 0.0142(10) 0.043(3) 0.0027(18) 0.033(4) 0.0050(14)
C1 0.0138(11) 0.0130(11) 0.0156(11) -0.0001(9) 0.0032(9) 0.0012(8)
C2 0.0135(11) 0.0143(11) 0.0138(11) 0.0003(8) 0.0050(9) -0.0016(8)
C3 0.0099(11) 0.0171(12) 0.0121(11) 0.0005(9) 0.0038(9) 0.0006(8)
C4 0.0122(11) 0.0151(11) 0.0131(11) 0.0003(9) 0.0040(9) 0.0008(9)
C5 0.0103(11) 0.0164(11) 0.0147(11) -0.0009(8) 0.0032(9) 0.0023(9)
C6 0.0180(12) 0.0196(12) 0.0189(12) 0.0006(10) 0.0082(10) 0.0024(9)
C7 0.0217(13) 0.0231(13) 0.0230(13) -0.0038(10) 0.0110(10) 0.0064(10)
C8 0.0245(13) 0.0147(12) 0.0308(14) -0.0030(10) 0.0102(11) 0.0037(10)
C9 0.0217(13) 0.0151(12) 0.0248(13) -0.0005(9) 0.0083(11) -0.0011(10)
C10 0.0135(11) 0.0144(11) 0.0154(12) 0.0015(9) 0.0038(9) 0.0023(9)
C11 0.0116(11) 0.0166(11) 0.0137(11) 0.0035(9) 0.0031(9) 0.0007(9)
C12 0.0128(11) 0.0136(11) 0.0124(11) 0.0008(8) 0.0027(9) 0.0002(8)
C13 0.0098(11) 0.0163(11) 0.0114(11) 0.0022(8) 0.0015(8) -0.0008(8)
C14 0.0104(11) 0.0147(11) 0.0143(11) 0.0003(8) 0.0036(9) 0.0025(9)
C15 0.0168(12) 0.0146(11) 0.0157(11) -0.0002(9) 0.0068(9) 0.0001(9)
C16 0.0273(14) 0.0184(12) 0.0257(14) -0.0043(10) 0.0156(11) 0.0049(10)

loop_
_atom_type_symbol
_atom_type_description
_atom_type_scat_dispersion_real
_atom_type_scat_dispersion_imag
_atom_type_scat_source
C C 0.0033 0.0016 'International Tables Vol C Tables 4.2.6.8 and 6.1.1.4'
H H 0.0000 0.0000 'International Tables Vol C Tables 4.2.6.8 and 6.1.1.4'
O O 0.0106 0.0060 'International Tables Vol C Tables 4.2.6.8 and 6.1.1.4'

loop_
_geom_angle_atom_site_label_1
_geom_angle_atom_site_label_2
_geom_angle_atom_site_label_3
_geom_angle_site_symmetry_1
_geom_angle_site_symmetry_3
_geom_angle
_geom_angle_publ_flag
C13 O1 H1o . . 107(2) ?
C1 O4 H4o . . 105(2) ?
C15 O5 C16 . . 113.1(5) ?
C15 O5' C16 . . 113.0(5) ?
O4 C1 C14 . . 123.4(2) ?
O4 C1 C2 . . 115.5(2) ?
C14 C1 C2 . . 121.1(2) ?
C3 C2 C1 . . 120.2(2) ?
C3 C2 H2 . . 119.9 ?
C1 C2 H2 . . 119.9 ?
C2 C3 C12 . . 120.8(2) ?
C2 C3 C4 . . 119.0(2) ?
C12 C3 C4 . . 120.3(2) ?
O3 C4 C5 . . 121.2(2) ?
O3 C4 C3 . . 121.1(2) ?
C5 C4 C3 . . 117.73(19) ?
C6 C5 C10 . . 119.8(2) ?
C6 C5 C4 . . 119.1(2) ?
C10 C5 C4 . . 121.0(2) ?
C7 C6 C5 . . 119.9(2) ?
C7 C6 H6 . . 120.0 ?
C5 C6 H6 . . 120.0 ?
C6 C7 C8 . . 120.5(2) ?
C6 C7 H7 . . 119.7 ?
C8 C7 H7 . . 119.7 ?
C9 C8 C7 . . 119.8(2) ?
C9 C8 H8 . . 120.1 ?
C7 C8 H8 . . 120.1 ?
C8 C9 C10 . . 120.3(2) ?
C8 C9 H9 . . 119.9 ?
C10 C9 H9 . . 119.9 ?
C9 C10 C5 . . 119.7(2) ?
C9 C10 C11 . . 119.7(2) ?
C5 C10 C11 . . 120.6(2) ?
O2 C11 C12 . . 121.9(2) ?
O2 C11 C10 . . 119.5(2) ?
C12 C11 C10 . . 118.62(19) ?
C3 C12 C13 . . 117.9(2) ?
C3 C12 C11 . . 121.7(2) ?
C13 C12 C11 . . 120.4(2) ?
O1 C13 C14 . . 117.32(19) ?
O1 C13 C12 . . 120.8(2) ?
C14 C13 C12 . . 121.9(2) ?
C1 C14 C13 . . 118.1(2) ?
C1 C14 C15 . . 124.9(2) ?
C13 C14 C15 . . 116.92(19) ?
O5 C15 C14 . . 110.1(3) ?
O5' C15 C14 . . 109.5(3) ?
O5 C15 H15A . . 109.6 ?
O5' C15 H15A . . 123.2 ?
C14 C15 H15A . . 109.6 ?
O5 C15 H15B . . 109.6 ?
C14 C15 H15B . . 109.6 ?
H15A C15 H15B . . 108.2 ?
O5' C15 H15C . . 109.8 ?
C14 C15 H15C . . 109.8 ?
O5' C15 H15D . . 109.8 ?
C14 C15 H15D . . 109.8 ?
H15C C15 H15D . . 108.2 ?
O5 C16 H16A . . 109.5 ?
O5 C16 H16B . . 109.5 ?
H16A C16 H16B . . 109.5 ?
O5 C16 H16C . . 109.5 ?
H16A C16 H16C . . 109.5 ?
H16B C16 H16C . . 109.5 ?
O5 C16 H16D . . 107.0 ?
O5' C16 H16D . . 109.5 ?
H16B C16 H16D . . 110.0 ?
H16C C16 H16D . . 111.3 ?
O5' C16 H16E . . 109.5 ?
H16D C16 H16E . . 109.5 ?
O5' C16 H16F . . 109.5 ?
H16D C16 H16F . . 109.5 ?
H16E C16 H16F . . 109.5 ?

loop_
_geom_bond_atom_site_label_1
_geom_bond_atom_site_label_2
_geom_bond_site_symmetry_2
_geom_bond_distance
_geom_bond_publ_flag
O1 C13 . 1.349(3) ?
O1 H1o . 0.848(10) ?
O2 C11 . 1.249(3) ?
O3 C4 . 1.222(3) ?
O4 C1 . 1.353(3) ?
O4 H4o . 0.842(10) ?
O5 C15 . 1.425(6) ?
O5 C16 . 1.431(6) ?
O5' C15 . 1.426(6) ?
O5' C16 . 1.432(6) ?
C1 C14 . 1.393(3) ?
C1 C2 . 1.404(3) ?
C2 C3 . 1.377(3) ?
C2 H2 . 0.9500 ?
C3 C12 . 1.412(3) ?
C3 C4 . 1.490(3) ?
C4 C5 . 1.489(3) ?
C5 C6 . 1.396(3) ?
C5 C10 . 1.399(3) ?
C6 C7 . 1.383(3) ?
C6 H6 . 0.9500 ?
C7 C8 . 1.392(4) ?
C7 H7 . 0.9500 ?
C8 C9 . 1.387(3) ?
C8 H8 . 0.9500 ?
C9 C10 . 1.395(3) ?
C9 H9 . 0.9500 ?
C10 C11 . 1.488(3) ?
C11 C12 . 1.450(3) ?
C12 C13 . 1.415(3) ?
C13 C14 . 1.401(3) ?
C14 C15 . 1.514(3) ?
C15 H15A . 0.9900 ?
C15 H15B . 0.9900 ?
C15 H15C . 0.9900 ?
C15 H15D . 0.9900 ?
C16 H16A . 0.9800 ?
C16 H16B . 0.9800 ?
C16 H16C . 0.9800 ?
C16 H16D . 0.9800 ?
C16 H16E . 0.9800 ?
C16 H16F . 0.9800 ?

loop_
_geom_hbond_atom_site_label_D
_geom_hbond_atom_site_label_H
_geom_hbond_atom_site_label_A
_geom_hbond_site_symmetry_A
_geom_hbond_distance_DH
_geom_hbond_distance_HA
_geom_hbond_distance_DA
_geom_hbond_angle_DHA
_geom_hbond_publ_flag
O1 H1o O2 . 0.850(10) 1.79(2) 2.557(2) 150(3) yes
O4 H4o O5 . 0.840(10) 1.77(2) 2.546(7) 152(4) yes
O4 H4o O5' . 0.840(10) 1.77(2) 2.539(7) 152(4) yes

loop_
_geom_torsion_atom_site_label_1
_geom_torsion_atom_site_label_2
_geom_torsion_atom_site_label_3
_geom_torsion_atom_site_label_4
_geom_torsion_site_symmetry_1
_geom_torsion_site_symmetry_2
_geom_torsion_site_symmetry_3
_geom_torsion_site_symmetry_4
_geom_torsion
_geom_torsion_publ_flag
O4 C1 C2 C3 . . . . -179.2(2) ?
C14 C1 C2 C3 . . . . 0.5(3) ?
C1 C2 C3 C12 . . . . 0.4(3) ?
C1 C2 C3 C4 . . . . 179.9(2) ?
C2 C3 C4 O3 . . . . 1.7(3) ?
C12 C3 C4 O3 . . . . -178.8(2) ?
C2 C3 C4 C5 . . . . -177.7(2) ?
C12 C3 C4 C5 . . . . 1.8(3) ?
O3 C4 C5 C6 . . . . -2.7(3) ?
C3 C4 C5 C6 . . . . 176.8(2) ?
O3 C4 C5 C10 . . . . 177.7(2) ?
C3 C4 C5 C10 . . . . -2.9(3) ?
C10 C5 C6 C7 . . . . 0.3(3) ?
C4 C5 C6 C7 . . . . -179.4(2) ?
C5 C6 C7 C8 . . . . -1.1(4) ?
C6 C7 C8 C9 . . . . 0.8(4) ?
C7 C8 C9 C10 . . . . 0.3(4) ?
C8 C9 C10 C5 . . . . -1.1(4) ?
C8 C9 C10 C11 . . . . 177.4(2) ?
C6 C5 C10 C9 . . . . 0.8(3) ?
C4 C5 C10 C9 . . . . -179.5(2) ?
C6 C5 C10 C11 . . . . -177.7(2) ?
C4 C5 C10 C11 . . . . 2.0(3) ?
C9 C10 C11 O2 . . . . 1.1(3) ?
C5 C10 C11 O2 . . . . 179.6(2) ?
C9 C10 C11 C12 . . . . -178.4(2) ?
C5 C10 C11 C12 . . . . 0.1(3) ?
C2 C3 C12 C13 . . . . -0.5(3) ?
C4 C3 C12 C13 . . . . 179.98(19) ?
C2 C3 C12 C11 . . . . 179.7(2) ?
C4 C3 C12 C11 . . . . 0.2(3) ?
O2 C11 C12 C3 . . . . 179.3(2) ?
C10 C11 C12 C3 . . . . -1.2(3) ?
O2 C11 C12 C13 . . . . -0.5(3) ?
C10 C11 C12 C13 . . . . 179.0(2) ?
C3 C12 C13 O1 . . . . 179.4(2) ?
C11 C12 C13 O1 . . . . -0.9(3) ?
C3 C12 C13 C14 . . . . -0.3(3) ?
C11 C12 C13 C14 . . . . 179.5(2) ?
O4 C1 C14 C13 . . . . 178.4(2) ?
C2 C1 C14 C13 . . . . -1.2(3) ?
O4 C1 C14 C15 . . . . -2.6(4) ?
C2 C1 C14 C15 . . . . 177.8(2) ?
O1 C13 C14 C1 . . . . -178.5(2) ?
C12 C13 C14 C1 . . . . 1.1(3) ?
O1 C13 C14 C15 . . . . 2.4(3) ?
C12 C13 C14 C15 . . . . -178.0(2) ?
C16 O5 C15 O5' . . . . -77.9(18) ?
C16 O5 C15 C14 . . . . -168.5(6) ?
C16 O5' C15 O5 . . . . 77.2(17) ?
C16 O5' C15 C14 . . . . 172.5(6) ?
C1 C14 C15 O5 . . . . 8.4(6) ?
C13 C14 C15 O5 . . . . -172.6(6) ?
C1 C14 C15 O5' . . . . -8.8(6) ?
C13 C14 C15 O5' . . . . 170.2(6) ?
C15 O5 C16 O5' . . . . 77.8(18) ?
C15 O5' C16 O5 . . . . -77.3(17) ?
